data_7704321
loop_
_publ_author_name
'You, Xiuli'
'Yao, Jiaojiao'
'Wei, Zhenhong'

_publ_section_title
;
 Tin based organic-inorganic hybrid semiconductors with reversible phase
 transition and dielectric anomaly.
;
_journal_issue 21
_journal_name_full 'Dalton transactions (Cambridge, England : 2003)'
_journal_page_first 7252
_journal_page_last 7257
_journal_paper_doi 10.1039/d0dt01401j
_journal_volume 49
_journal_year 2020
_chemical_formula_moiety '2(C8 H11 F N), Cl6 Sn'
_chemical_formula_sum 'C16 H22 Cl6 F2 N2 Sn'
_chemical_formula_weight 611.75
_space_group_IT_number 2
_space_group_name_Hall '-P 1'
_space_group_name_H-M_alt 'P -1'
_symmetry_cell_setting triclinic
_symmetry_space_group_name_Hall '-P 1'
_symmetry_space_group_name_H-M 'P -1'
_atom_sites_solution_hydrogens geom
_atom_sites_solution_primary direct
_atom_sites_solution_secondary difmap
_audit_block_doi 10.5517/ccdc.csd.cc23s5x0
_audit_creation_method SHELXL-97
_audit_update_record
;
2019-10-16 deposited with the CCDC.	2020-05-06 downloaded from the CCDC.
;
_cell_angle_alpha 92.294(2)
_cell_angle_beta 93.386(3)
_cell_angle_gamma 111.595(3)
_cell_formula_units_Z 1
_cell_length_a 7.1559(2)
_cell_length_b 8.1399(2)
_cell_length_c 10.8356(3)
_cell_measurement_reflns_used 7031
_cell_measurement_temperature 293(2)
_cell_measurement_theta_max 30.9680
_cell_measurement_theta_min 3.0510
_cell_volume 584.53(3)
_computing_cell_refinement 'Bruker FRAMBO'
_computing_data_collection 'Bruker FRAMBO'
_computing_data_reduction 'Bruker SAINT'
_computing_molecular_graphics 'Bruker SHELXTL'
_computing_publication_material 'Bruker SHELXTL'
_computing_structure_refinement 'SHELXL-97 (Sheldrick, 1997)'
_computing_structure_solution 'SHELXS-97 (Sheldrick, 1990)'
_diffrn_ambient_temperature 293(2)
_diffrn_measured_fraction_theta_full 0.999
_diffrn_measured_fraction_theta_max 0.999
_diffrn_measurement_device_type 'multiwire proportional'
_diffrn_measurement_method 'phi and omega scans'
_diffrn_radiation_monochromator graphite
_diffrn_radiation_source 'fine-focus sealed tube'
_diffrn_radiation_type MoK\a
_diffrn_radiation_wavelength 0.71073
_diffrn_reflns_av_R_equivalents 0.0239
_diffrn_reflns_av_sigmaI/netI 0.0206
_diffrn_reflns_limit_h_max 8
_diffrn_reflns_limit_h_min -8
_diffrn_reflns_limit_k_max 9
_diffrn_reflns_limit_k_min -9
_diffrn_reflns_limit_l_max 12
_diffrn_reflns_limit_l_min -12
_diffrn_reflns_number 6937
_diffrn_reflns_theta_full 25.00
_diffrn_reflns_theta_max 25.00
_diffrn_reflns_theta_min 2.70
_exptl_absorpt_coefficient_mu 1.799
_exptl_absorpt_correction_T_max 0.698
_exptl_absorpt_correction_T_min 0.644
_exptl_absorpt_correction_type multi-scan
_exptl_absorpt_process_details 'SADABS, v2.10 (Sheldrick, G.M., 2003)'
_exptl_crystal_colour colorless
_exptl_crystal_density_diffrn 1.738
_exptl_crystal_density_method 'not measured'
_exptl_crystal_description Block
_exptl_crystal_F_000 302
_exptl_crystal_size_max 0.25
_exptl_crystal_size_mid 0.23
_exptl_crystal_size_min 0.20
_refine_diff_density_max 1.563
_refine_diff_density_min -0.648
_refine_diff_density_rms 0.093
_refine_ls_extinction_method none
_refine_ls_goodness_of_fit_ref 2.979
_refine_ls_hydrogen_treatment mixed
_refine_ls_matrix_type full
_refine_ls_number_parameters 125
_refine_ls_number_reflns 2061
_refine_ls_number_restraints 0
_refine_ls_restrained_S_all 2.979
_refine_ls_R_factor_all 0.0309
_refine_ls_R_factor_gt 0.0299
_refine_ls_shift/su_max 0.001
_refine_ls_shift/su_mean 0.000
_refine_ls_structure_factor_coef Fsqd
_refine_ls_weighting_details 'calc w=1/[\s^2^(Fo^2^)+(0.0100P)^2^+0.0000P] where P=(Fo^2^+2Fc^2^)/3'
_refine_ls_weighting_scheme calc
_refine_ls_wR_factor_gt 0.0778
_refine_ls_wR_factor_ref 0.0779
_reflns_number_gt 1983
_reflns_number_total 2061
_reflns_threshold_expression >2sigma(I)
_cod_data_source_file d0dt01401j2.cif
_cod_data_source_block t_CCDC1
_cod_depositor_comments
;
The following automatic conversions were performed:

data item '_symmetry_cell_setting' value 'Triclinic' was changed to
'triclinic' in accordance with the
/home/data/users/saulius/crontab/automatic-downloads/rss-feeds/RSC/lib/dictionaries/cif_core.dic
dictionary named 'cif_core.dic' version 2.4.2 last updated on
2011-04-26.

Automatic conversion script
Id: cif_fix_values 7556 2019-12-06 15:28:31Z antanas 

 Adding full bibliography for 7704320--7704321.cif.
;
_cod_database_code 7704321

loop_
_symmetry_equiv_pos_as_xyz
'x, y, z'
'-x, -y, -z'

loop_
_atom_site_label
_atom_site_type_symbol
_atom_site_fract_x
_atom_site_fract_y
_atom_site_fract_z
_atom_site_U_iso_or_equiv
_atom_site_adp_type
_atom_site_occupancy
_atom_site_symmetry_multiplicity
_atom_site_calc_flag
_atom_site_refinement_flags
_atom_site_disorder_assembly
_atom_site_disorder_group
F1 F -0.0911(6) 0.3009(7) 0.5309(5) 0.159(2) Uani 1 1 d . . .
N1 N 0.3929(5) 0.2972(4) 0.1862(3) 0.0500(8) Uani 1 1 d . . .
H1A H 0.2831 0.3255 0.1778 0.060 Uiso 1 1 d R . .
H1B H 0.4768 0.3544 0.1300 0.060 Uiso 1 1 d R . .
C1 C 0.3325(6) 0.1042(6) 0.1572(4) 0.0579(11) Uani 1 1 d . . .
H1C H 0.4497 0.0733 0.1636 0.087 Uiso 1 1 calc R . .
H1D H 0.2692 0.0739 0.0745 0.087 Uiso 1 1 calc R . .
H1E H 0.2394 0.0406 0.2147 0.087 Uiso 1 1 calc R . .
C2 C 0.4940(5) 0.3628(6) 0.3114(4) 0.0483(9) Uani 1 1 d . . .
H2C H 0.5411 0.4911 0.3177 0.058 Uiso 1 1 calc R . .
H2D H 0.6111 0.3302 0.3217 0.058 Uiso 1 1 calc R . .
C3 C 0.3619(5) 0.2927(5) 0.4140(3) 0.0408(8) Uani 1 1 d . . .
C4 C 0.1911(5) 0.3306(6) 0.4266(4) 0.0528(10) Uani 1 1 d . . .
H4 H 0.1545 0.3972 0.3690 0.063 Uiso 1 1 calc R . .
C5 C 0.0775(6) 0.2719(7) 0.5215(5) 0.0681(13) Uani 1 1 d . . .
C6 C 0.1214(8) 0.1772(7) 0.6083(5) 0.0786(16) Uani 1 1 d . . .
H6 H 0.0382 0.1386 0.6724 0.094 Uiso 1 1 calc R . .
C7 C 0.2927(9) 0.1371(7) 0.6014(5) 0.0777(16) Uani 1 1 d . . .
H7 H 0.3278 0.0735 0.6619 0.093 Uiso 1 1 calc R . .
C8 C 0.4127(7) 0.1936(6) 0.5020(4) 0.0573(11) Uani 1 1 d . . .
H8 H 0.5261 0.1647 0.4950 0.069 Uiso 1 1 calc R . .
Sn1 Sn 1.0000 0.5000 0.0000 0.03551(14) Uani 1 2 d S . .
Cl1 Cl 1.26580(14) 0.65615(14) 0.15839(10) 0.0556(3) Uani 1 1 d . . .
Cl2 Cl 0.77749(14) 0.62835(14) 0.08927(9) 0.0500(3) Uani 1 1 d . . .
Cl3 Cl 0.88408(14) 0.25015(14) 0.13043(10) 0.0533(3) Uani 1 1 d . . .

loop_
_atom_site_aniso_label
_atom_site_aniso_U_11
_atom_site_aniso_U_22
_atom_site_aniso_U_33
_atom_site_aniso_U_23
_atom_site_aniso_U_13
_atom_site_aniso_U_12
F1 0.095(3) 0.171(4) 0.202(5) -0.044(4) 0.058(3) 0.040(3)
N1 0.0602(19) 0.046(2) 0.0441(18) 0.0021(16) 0.0066(15) 0.0193(16)
C1 0.059(2) 0.046(3) 0.062(3) -0.007(2) 0.005(2) 0.014(2)
C2 0.0446(19) 0.047(2) 0.046(2) -0.0009(18) 0.0045(17) 0.0081(17)
C3 0.0404(18) 0.038(2) 0.038(2) -0.0030(16) -0.0006(15) 0.0085(16)
C4 0.046(2) 0.061(3) 0.050(2) -0.002(2) -0.0004(18) 0.0193(19)
C5 0.040(2) 0.082(4) 0.068(3) -0.018(3) 0.011(2) 0.006(2)
C6 0.071(3) 0.072(4) 0.052(3) -0.017(3) 0.019(3) -0.021(3)
C7 0.101(4) 0.057(3) 0.047(3) 0.013(2) -0.009(3) -0.003(3)
C8 0.064(2) 0.048(3) 0.057(3) 0.001(2) -0.004(2) 0.019(2)
Sn1 0.03207(19) 0.0418(2) 0.0314(2) 0.00027(15) 0.00218(13) 0.01250(15)
Cl1 0.0537(5) 0.0483(6) 0.0586(6) -0.0100(5) -0.0209(5) 0.0168(5)
Cl2 0.0521(5) 0.0635(7) 0.0430(5) 0.0018(5) 0.0119(4) 0.0305(5)
Cl3 0.0510(5) 0.0540(6) 0.0540(6) 0.0163(5) 0.0120(5) 0.0160(5)

loop_
_atom_type_symbol
_atom_type_description
_atom_type_scat_dispersion_real
_atom_type_scat_dispersion_imag
_atom_type_scat_source
C C 0.0033 0.0016 'International Tables Vol C Tables 4.2.6.8 and 6.1.1.4'
H H 0.0000 0.0000 'International Tables Vol C Tables 4.2.6.8 and 6.1.1.4'
Cl Cl 0.1484 0.1585 'International Tables Vol C Tables 4.2.6.8 and 6.1.1.4'
F F 0.0171 0.0103 'International Tables Vol C Tables 4.2.6.8 and 6.1.1.4'
N N 0.0061 0.0033 'International Tables Vol C Tables 4.2.6.8 and 6.1.1.4'
Sn Sn -0.6537 1.4246 'International Tables Vol C Tables 4.2.6.8 and 6.1.1.4'

loop_
_geom_angle_atom_site_label_1
_geom_angle_atom_site_label_2
_geom_angle_atom_site_label_3
_geom_angle
_geom_angle_site_symmetry_1
_geom_angle_site_symmetry_3
_geom_angle_publ_flag
C2 N1 C1 115.2(3) . . ?
C2 N1 H1A 108.4 . . ?
C1 N1 H1A 108.9 . . ?
C2 N1 H1B 108.4 . . ?
C1 N1 H1B 108.2 . . ?
H1A N1 H1B 107.5 . . ?
N1 C1 H1C 109.5 . . ?
N1 C1 H1D 109.5 . . ?
H1C C1 H1D 109.5 . . ?
N1 C1 H1E 109.5 . . ?
H1C C1 H1E 109.5 . . ?
H1D C1 H1E 109.5 . . ?
N1 C2 C3 113.8(3) . . ?
N1 C2 H2C 108.8 . . ?
C3 C2 H2C 108.8 . . ?
N1 C2 H2D 108.8 . . ?
C3 C2 H2D 108.8 . . ?
H2C C2 H2D 107.7 . . ?
C4 C3 C8 118.3(4) . . ?
C4 C3 C2 120.9(4) . . ?
C8 C3 C2 120.7(3) . . ?
C5 C4 C3 120.4(4) . . ?
C5 C4 H4 119.8 . . ?
C3 C4 H4 119.8 . . ?
F1 C5 C6 116.1(5) . . ?
F1 C5 C4 120.6(6) . . ?
C6 C5 C4 123.2(4) . . ?
C5 C6 C7 119.0(4) . . ?
C5 C6 H6 120.5 . . ?
C7 C6 H6 120.5 . . ?
C6 C7 C8 119.2(5) . . ?
C6 C7 H7 120.4 . . ?
C8 C7 H7 120.4 . . ?
C3 C8 C7 119.9(4) . . ?
C3 C8 H8 120.1 . . ?
C7 C8 H8 120.1 . . ?
Cl1 Sn1 Cl1 179.999(1) 2_765 . ?
Cl1 Sn1 Cl2 89.07(4) 2_765 . ?
Cl1 Sn1 Cl2 90.93(4) . . ?
Cl1 Sn1 Cl2 90.93(4) 2_765 2_765 ?
Cl1 Sn1 Cl2 89.07(4) . 2_765 ?
Cl2 Sn1 Cl2 180.0 . 2_765 ?
Cl1 Sn1 Cl3 90.66(4) 2_765 . ?
Cl1 Sn1 Cl3 89.34(4) . . ?
Cl2 Sn1 Cl3 91.06(3) . . ?
Cl2 Sn1 Cl3 88.94(3) 2_765 . ?
Cl1 Sn1 Cl3 89.34(4) 2_765 2_765 ?
Cl1 Sn1 Cl3 90.66(4) . 2_765 ?
Cl2 Sn1 Cl3 88.94(3) . 2_765 ?
Cl2 Sn1 Cl3 91.06(3) 2_765 2_765 ?
Cl3 Sn1 Cl3 180.0 . 2_765 ?

loop_
_geom_bond_atom_site_label_1
_geom_bond_atom_site_label_2
_geom_bond_distance
_geom_bond_site_symmetry_2
_geom_bond_publ_flag
F1 C5 1.320(6) . ?
N1 C2 1.480(5) . ?
N1 C1 1.482(5) . ?
N1 H1A 0.8982 . ?
N1 H1B 0.8990 . ?
C1 H1C 0.9600 . ?
C1 H1D 0.9600 . ?
C1 H1E 0.9600 . ?
C2 C3 1.495(5) . ?
C2 H2C 0.9700 . ?
C2 H2D 0.9700 . ?
C3 C4 1.379(5) . ?
C3 C8 1.389(5) . ?
C4 C5 1.341(6) . ?
C4 H4 0.9300 . ?
C5 C6 1.334(7) . ?
C6 C7 1.385(8) . ?
C6 H6 0.9300 . ?
C7 C8 1.402(7) . ?
C7 H7 0.9300 . ?
C8 H8 0.9300 . ?
Sn1 Cl1 2.4164(10) 2_765 ?
Sn1 Cl1 2.4164(10) . ?
Sn1 Cl2 2.4265(8) . ?
Sn1 Cl2 2.4265(8) 2_765 ?
Sn1 Cl3 2.4390(9) . ?
Sn1 Cl3 2.4390(9) 2_765 ?

loop_
_geom_torsion_atom_site_label_1
_geom_torsion_atom_site_label_2
_geom_torsion_atom_site_label_3
_geom_torsion_atom_site_label_4
_geom_torsion
_geom_torsion_site_symmetry_1
_geom_torsion_site_symmetry_2
_geom_torsion_site_symmetry_3
_geom_torsion_site_symmetry_4
_geom_torsion_publ_flag
C1 N1 C2 C3 -65.0(4) . . . . ?
N1 C2 C3 C4 -63.0(5) . . . . ?
N1 C2 C3 C8 119.6(4) . . . . ?
C8 C3 C4 C5 -0.2(6) . . . . ?
C2 C3 C4 C5 -177.8(4) . . . . ?
C3 C4 C5 F1 -176.9(5) . . . . ?
C3 C4 C5 C6 0.6(7) . . . . ?
F1 C5 C6 C7 177.9(5) . . . . ?
C4 C5 C6 C7 0.3(8) . . . . ?
C5 C6 C7 C8 -1.5(7) . . . . ?
C4 C3 C8 C7 -1.0(6) . . . . ?
C2 C3 C8 C7 176.6(4) . . . . ?
C6 C7 C8 C3 1.8(7) . . . . ?
